data_2205410
loop_
_publ_author_name
'Kooijman, Huub'
'Leemhuis, Mark'
'Nostrum, Cornelus F. van'
'Hennink, Wim E.'
'Spek, Anthony L.'

_publ_section_title
;
 (3<i>S</i>,6<i>R</i>)-3-Benzyloxymethyl-6-methyl-1,4-dioxane-2,5-dione
;
_journal_issue 4
_journal_name_full 'Acta Crystallographica Section E'
_journal_page_first o898
_journal_page_last o900
_journal_paper_doi 10.1107/S1600536805006902
_journal_volume 61
_journal_year 2005
_chemical_formula_moiety 'C13 H14 O5'
_chemical_formula_sum 'C13 H14 O5'
_chemical_formula_weight 250.24
_chemical_name_systematic ' (3S,6R)-3-benzyloxymethyl-6-methyl-1,4-dioxane-2,5-dione'
_space_group_IT_number 4
_symmetry_cell_setting monoclinic
_symmetry_space_group_name_Hall 'P 2yb'
_symmetry_space_group_name_H-M 'P 1 21 1'
_atom_sites_solution_hydrogens geom
_atom_sites_solution_primary direct
_atom_sites_solution_secondary difmap
_cell_angle_alpha 90
_cell_angle_beta 96.748(12)
_cell_angle_gamma 90
_cell_formula_units_Z 2
_cell_length_a 5.289(2)
_cell_length_b 8.678(2)
_cell_length_c 13.178(5)
_cell_measurement_reflns_used 156
_cell_measurement_temperature 150
_cell_measurement_theta_max 25.0
_cell_measurement_theta_min 2.0
_cell_volume 600.7(4)
_computing_cell_refinement 'Denzo (Otwinowski & Minor, 1997)'
_computing_data_collection 'Collect (Nonius, 1998)'
_computing_data_reduction Denzo
_computing_molecular_graphics 'PLATON (Spek, 2003)'
_computing_publication_material PLATON
_computing_structure_refinement 'SHELXL97 (Sheldrick, 1997)'
_computing_structure_solution 'SHELXS86 (Sheldrick, 1986)'
_diffrn_ambient_temperature 150
_diffrn_detector_area_resol_mean 18.4
_diffrn_measured_fraction_theta_full 1.000
_diffrn_measured_fraction_theta_max 1.000
_diffrn_measurement_device_type 'Nonius KappaCCD area-detector'
_diffrn_measurement_method '\f scans and \w scans with \k offsets'
_diffrn_radiation_monochromator graphite
_diffrn_radiation_source 'Rotating Anode'
_diffrn_radiation_type MoK\a
_diffrn_radiation_wavelength 0.71073
_diffrn_reflns_av_R_equivalents 0.0561
_diffrn_reflns_av_sigmaI/netI 0.0256
_diffrn_reflns_limit_h_max 6
_diffrn_reflns_limit_h_min -6
_diffrn_reflns_limit_k_max 11
_diffrn_reflns_limit_k_min -11
_diffrn_reflns_limit_l_max 17
_diffrn_reflns_limit_l_min -17
_diffrn_reflns_number 16381
_diffrn_reflns_reduction_process ' ?'
_diffrn_reflns_theta_full 27.46
_diffrn_reflns_theta_max 27.46
_diffrn_reflns_theta_min 1.56
_diffrn_standards_number 0
_exptl_absorpt_coefficient_mu 0.107
_exptl_absorpt_correction_type none
_exptl_crystal_colour colourless
_exptl_crystal_density_diffrn 1.383
_exptl_crystal_density_method 'Not Measured'
_exptl_crystal_description block
_exptl_crystal_F_000 264
_exptl_crystal_size_max 0.250
_exptl_crystal_size_mid 0.100
_exptl_crystal_size_min 0.050
_refine_diff_density_max 0.118
_refine_diff_density_min -0.180
_refine_ls_extinction_method none
_refine_ls_goodness_of_fit_ref 1.073
_refine_ls_hydrogen_treatment constr
_refine_ls_matrix_type full
_refine_ls_number_parameters 164
_refine_ls_number_reflns 1464
_refine_ls_number_restraints 1
_refine_ls_restrained_S_all 1.073
_refine_ls_R_factor_all 0.0378
_refine_ls_R_factor_gt 0.0309
_refine_ls_shift/su_max <0.001
_refine_ls_shift/su_mean <0.001
_refine_ls_structure_factor_coef Fsqd
_refine_ls_weighting_details 'w=1/[\s^2^(F~o~^2^)+(0.0473P)^2^+0.02P] where P=(F~o~^2^+2Fc^2^)/3'
_refine_ls_weighting_scheme calc
_refine_ls_wR_factor_gt 0.0732
_refine_ls_wR_factor_ref 0.0760
_reflns_number_gt 1308
_reflns_number_total 1464
_reflns_threshold_expression I>2\s(I)
_cod_data_source_file bt6614.cif
_cod_data_source_block I
_cod_depositor_comments
;
The following automatic conversions were performed:
'_symmetry_cell_setting' value 'Monoclinic' changed to 'monoclinic'
according to '/home/saulius/struct/CIF-dictionaries/cif_core.dic'
dictionary named 'cif_core.dic' version 2.4.1 from 2010-06-29.

Automatic conversion script
Id: cif_fix_enum 1527 2010-12-29 10:47:43Z saulius 

The following automatic conversions were performed:

'_symmetry_cell_setting' value 'Monoclinic' changed to 'monoclinic'
according to /home/saulius/struct/CIF-dictionaries/cif_core.dic
dictionary named 'cif_core.dic' version 2.4.1 from 2010-06-29.

Automatic conversion script
Id: cif_fix_values 1715 2011-07-08 13:25:40Z adriana 
;
_cod_original_sg_symbol_H-M 'P 21'
_cod_database_code 2205410
_cod_database_fobs_code 2205410

loop_
_symmetry_equiv_pos_site_id
_symmetry_equiv_pos_as_xyz
1 x,y,z
2 -x,1/2+y,-z

loop_
_atom_site_aniso_label
_atom_site_aniso_U_11
_atom_site_aniso_U_22
_atom_site_aniso_U_33
_atom_site_aniso_U_12
_atom_site_aniso_U_13
_atom_site_aniso_U_23
O1 0.0400(8) 0.0517(10) 0.0596(10) 0.0048(8) 0.0132(7) -0.0264(9)
O2 0.0243(6) 0.0341(7) 0.0387(7) 0.0017(6) 0.0085(5) -0.0033(6)
O3 0.0251(6) 0.0273(7) 0.0327(7) 0.0041(5) 0.0043(5) -0.0059(6)
O4 0.0449(8) 0.0316(7) 0.0307(7) 0.0065(6) 0.0080(6) -0.0029(6)
O5 0.0328(7) 0.0265(6) 0.0360(7) -0.0058(6) -0.0038(6) 0.0056(6)
C1 0.0291(9) 0.0262(9) 0.0380(10) -0.0012(8) 0.0095(8) -0.0034(8)
C2 0.0273(8) 0.0212(8) 0.0301(9) -0.0011(7) 0.0078(7) -0.0041(7)
C3 0.0430(11) 0.0399(11) 0.0334(10) 0.0028(10) 0.0022(9) -0.0038(9)
C4 0.0295(9) 0.0201(8) 0.0272(9) -0.0001(7) 0.0074(7) 0.0024(7)
C5 0.0250(8) 0.0256(9) 0.0324(10) -0.0030(7) 0.0046(7) -0.0012(8)
C6 0.0278(9) 0.0258(9) 0.0389(10) -0.0029(8) -0.0019(7) 0.0029(8)
C7 0.0288(10) 0.0277(9) 0.0377(10) -0.0028(8) 0.0051(8) 0.0046(8)
C8 0.0283(9) 0.0217(9) 0.0283(9) -0.0036(7) 0.0072(7) 0.0026(7)
C9 0.0396(10) 0.0254(9) 0.0284(9) -0.0040(8) 0.0075(8) -0.0005(8)
C10 0.0447(11) 0.0241(10) 0.0434(11) 0.0037(8) 0.0175(9) 0.0030(8)
C11 0.0336(9) 0.0302(9) 0.0429(11) 0.0002(8) 0.0057(8) 0.0118(9)
C12 0.0395(11) 0.0315(10) 0.0309(10) -0.0046(8) -0.0007(8) 0.0030(8)
C13 0.0346(10) 0.0254(9) 0.0321(10) -0.0030(8) 0.0081(8) -0.0017(8)

loop_
_atom_site_label
_atom_site_fract_x
_atom_site_fract_y
_atom_site_fract_z
_atom_site_U_iso_or_equiv
_atom_site_thermal_displace_type
_atom_site_calc_flag
_atom_site_refinement_flags
_atom_site_occupancy
_atom_site_type_symbol
O1 0.0433(3) 0.3918(2) 0.55044(12) 0.0499(5) Uani . . 1.000 O
O2 -0.0853(2) 0.26166(17) 0.41155(10) 0.0320(4) Uani . . 1.000 O
O3 0.3935(2) 0.12549(14) 0.41167(9) 0.0283(4) Uani . . 1.000 O
O4 0.2809(3) 0.02090(16) 0.26179(10) 0.0355(4) Uani . . 1.000 O
O5 0.1666(2) 0.41016(16) 0.26347(10) 0.0324(4) Uani . . 1.000 O
C1 0.0976(3) 0.3082(2) 0.48358(15) 0.0307(5) Uani . . 1.000 C
C2 0.3661(3) 0.2508(2) 0.48232(14) 0.0259(5) Uani . . 1.000 C
C3 0.4773(4) 0.1942(3) 0.58649(15) 0.0390(6) Uani . . 1.000 C
C4 0.2279(3) 0.10510(19) 0.32909(14) 0.0253(5) Uani . . 1.000 C
C5 -0.0252(3) 0.1870(2) 0.31980(14) 0.0276(5) Uani . . 1.000 C
C6 -0.0353(3) 0.3049(2) 0.23501(15) 0.0313(5) Uani . . 1.000 C
C7 0.2317(4) 0.5033(2) 0.17992(15) 0.0313(6) Uani . . 1.000 C
C8 0.0097(3) 0.59612(19) 0.13024(13) 0.0258(5) Uani . . 1.000 C
C9 -0.0951(4) 0.7136(2) 0.18390(14) 0.0309(5) Uani . . 1.000 C
C10 -0.3081(4) 0.7930(2) 0.14051(16) 0.0364(6) Uani . . 1.000 C
C11 -0.4171(4) 0.7560(2) 0.04274(15) 0.0355(6) Uani . . 1.000 C
C12 -0.3108(4) 0.6417(2) -0.01218(14) 0.0344(6) Uani . . 1.000 C
C13 -0.0981(4) 0.5627(2) 0.03144(14) 0.0304(6) Uani . . 1.000 C
H2 0.47250 0.33900 0.46300 0.0310 Uiso calc R 1.000 H
H3A 0.37080 0.11120 0.60860 0.0580 Uiso calc R 1.000 H
H3B 0.48320 0.27940 0.63550 0.0580 Uiso calc R 1.000 H
H3C 0.65000 0.15540 0.58290 0.0580 Uiso calc R 1.000 H
H5 -0.16070 0.10870 0.29990 0.0330 Uiso calc R 1.000 H
H6A -0.01260 0.25450 0.16930 0.0380 Uiso calc R 1.000 H
H6B -0.20110 0.35920 0.22750 0.0380 Uiso calc R 1.000 H
H7A 0.29500 0.43560 0.12800 0.0380 Uiso calc R 1.000 H
H7B 0.37130 0.57440 0.20540 0.0380 Uiso calc R 1.000 H
H9 -0.01990 0.73950 0.25080 0.0370 Uiso calc R 1.000 H
H10 -0.37930 0.87260 0.17770 0.0440 Uiso calc R 1.000 H
H11 -0.56490 0.80910 0.01330 0.0430 Uiso calc R 1.000 H
H12 -0.38380 0.61770 -0.07970 0.0410 Uiso calc R 1.000 H
H13 -0.02510 0.48470 -0.00650 0.0360 Uiso calc R 1.000 H

loop_
_atom_type_symbol
_atom_type_description
_atom_type_scat_dispersion_real
_atom_type_scat_dispersion_imag
_atom_type_scat_source
O O 0.0106 0.0060 'International Tables Vol C Tables 4.2.6.8 and 6.1.1.4'
H H 0.0000 0.0000 'International Tables Vol C Tables 4.2.6.8 and 6.1.1.4'
C C 0.0033 0.0016 'International Tables Vol C Tables 4.2.6.8 and 6.1.1.4'

loop_
_geom_angle_atom_site_label_1
_geom_angle_atom_site_label_2
_geom_angle_atom_site_label_3
_geom_angle
_geom_angle_publ_flag
C1 O2 C5 121.33(13) yes
C2 O3 C4 121.39(13) yes
C6 O5 C7 113.49(14) no
O1 C1 O2 119.21(16) no
O1 C1 C2 120.95(17) no
O2 C1 C2 119.80(16) no
O3 C2 C1 114.86(14) no
O3 C2 C3 106.38(15) no
C1 C2 C3 111.36(16) no
O3 C4 O4 119.71(15) no
O3 C4 C5 119.88(15) no
O4 C4 C5 120.41(16) no
O2 C5 C4 115.18(14) no
O2 C5 C6 108.91(14) no
C4 C5 C6 109.45(14) no
O5 C6 C5 106.24(14) no
O5 C7 C8 112.82(16) no
C7 C8 C9 120.44(16) no
C7 C8 C13 120.54(16) no
C9 C8 C13 119.00(16) no
C8 C9 C10 120.50(17) no
C9 C10 C11 119.85(18) no
C10 C11 C12 120.10(18) no
C11 C12 C13 119.86(17) no
C8 C13 C12 120.67(17) no
O3 C2 H2 108.00 no
C1 C2 H2 108.00 no
C3 C2 H2 108.00 no
C2 C3 H3A 109.00 no
C2 C3 H3B 109.00 no
C2 C3 H3C 109.00 no
H3A C3 H3B 109.00 no
H3A C3 H3C 109.00 no
H3B C3 H3C 109.00 no
O2 C5 H5 108.00 no
C4 C5 H5 108.00 no
C6 C5 H5 108.00 no
O5 C6 H6A 110.00 no
O5 C6 H6B 110.00 no
C5 C6 H6A 111.00 no
C5 C6 H6B 110.00 no
H6A C6 H6B 109.00 no
O5 C7 H7A 109.00 no
O5 C7 H7B 109.00 no
C8 C7 H7A 109.00 no
C8 C7 H7B 109.00 no
H7A C7 H7B 108.00 no
C8 C9 H9 120.00 no
C10 C9 H9 120.00 no
C9 C10 H10 120.00 no
C11 C10 H10 120.00 no
C10 C11 H11 120.00 no
C12 C11 H11 120.00 no
C11 C12 H12 120.00 no
C13 C12 H12 120.00 no
C8 C13 H13 120.00 no
C12 C13 H13 120.00 no

loop_
_geom_bond_atom_site_label_1
_geom_bond_atom_site_label_2
_geom_bond_distance
_geom_bond_publ_flag
O1 C1 1.202(3) no
O2 C1 1.336(2) yes
O2 C5 1.440(2) yes
O3 C2 1.450(2) yes
O3 C4 1.326(2) yes
O4 C4 1.207(2) no
O5 C6 1.422(2) no
O5 C7 1.440(2) no
C1 C2 1.507(2) no
C2 C3 1.511(3) no
C4 C5 1.508(2) no
C5 C6 1.511(3) no
C7 C8 1.509(3) no
C8 C9 1.392(3) no
C8 C13 1.389(3) no
C9 C10 1.385(3) no
C10 C11 1.386(3) no
C11 C12 1.385(3) no
C12 C13 1.384(3) no
C2 H2 1.0000 no
C3 H3A 0.9800 no
C3 H3B 0.9800 no
C3 H3C 0.9800 no
C5 H5 1.0000 no
C6 H6A 0.9900 no
C6 H6B 0.9900 no
C7 H7A 0.9900 no
C7 H7B 0.9900 no
C9 H9 0.9500 no
C10 H10 0.9500 no
C11 H11 0.9500 no
C12 H12 0.9500 no
C13 H13 0.9500 no

loop_
_geom_contact_atom_site_label_1
_geom_contact_atom_site_label_2
_geom_contact_distance
_geom_contact_site_symmetry_2
_geom_contact_publ_flag
O1 C5 3.088(3) 2_556 no
O1 O3 3.158(2) 2_556 no
O1 C4 2.922(3) 2_556 no
O2 O5 2.803(2) . no
O2 O3 2.9994(19) 1_455 no
O2 O3 2.7943(19) . no
O2 C2 3.152(2) 1_455 no
O3 O2 2.9994(19) 1_655 no
O3 O2 2.7943(19) . no
O3 O1 3.158(2) 2_546 no
O4 C9 3.412(3) 1_545 no
O5 O2 2.803(2) . no
O5 C2 3.260(3) . no
O5 C1 3.095(3) . no
O1 H5 2.7400 2_556 no
O1 H3B 2.6500 . no
O2 H2 2.6000 1_455 no
O4 H9 2.9100 1_545 no
O4 H12 2.6600 2_545 no
O4 H10 2.5700 1_645 no
O4 H3B 2.7200 2_646 no
O4 H6A 2.7500 . no
C1 O5 3.095(3) . no
C2 O2 3.152(2) 1_655 no
C2 O5 3.260(3) . no
C4 O1 2.922(3) 2_546 no
C5 O1 3.088(3) 2_546 no
C6 C13 3.479(3) . no
C7 C10 3.579(3) 1_655 no
C7 C11 3.510(3) 1_655 no
C9 O4 3.412(3) 1_565 no
C10 C7 3.579(3) 1_455 no
C11 C7 3.510(3) 1_455 no
C13 C6 3.479(3) . no
C3 H7B 2.9500 2_646 no
C8 H6A 3.0100 . no
C8 H6B 2.7300 . no
C10 H7B 2.7500 1_455 no
C11 H7B 2.9800 1_455 no
C11 H7A 2.8700 2_555 no
C12 H7A 2.9800 2_555 no
C12 H11 2.9600 2_445 no
C12 H6A 3.0000 2_555 no
C13 H11 2.8500 2_445 no
H2 O2 2.6000 1_655 no
H3B O1 2.6500 . no
H3B O4 2.7200 2_656 no
H5 O1 2.7400 2_546 no
H6A O4 2.7500 . no
H6A C8 3.0100 . no
H6A H7A 2.3700 . no
H6A C12 3.0000 2_545 no
H6B C8 2.7300 . no
H7A H6A 2.3700 . no
H7A H13 2.3400 . no
H7A C11 2.8700 2_545 no
H7A C12 2.9800 2_545 no
H7B C10 2.7500 1_655 no
H7B C11 2.9800 1_655 no
H7B C3 2.9500 2_656 no
H9 O4 2.9100 1_565 no
H10 O4 2.5700 1_465 no
H11 C12 2.9600 2_455 no
H11 C13 2.8500 2_455 no
H12 O4 2.6600 2_555 no
H13 H7A 2.3400 . no

loop_
_geom_hbond_atom_site_label_D
_geom_hbond_atom_site_label_H
_geom_hbond_atom_site_label_A
_geom_hbond_site_symmetry_A
_geom_hbond_distance_DH
_geom_hbond_distance_HA
_geom_hbond_distance_DA
_geom_hbond_angle_DHA
_geom_hbond_publ_flag
C2 H2 O2 1_655 1.00 2.60 3.152(2) 115 yes
C10 H10 O4 1_465 0.95 2.57 3.465(3) 158 yes

loop_
_geom_torsion_atom_site_label_1
_geom_torsion_atom_site_label_2
_geom_torsion_atom_site_label_3
_geom_torsion_atom_site_label_4
_geom_torsion
_geom_torsion_publ_flag
C5 O2 C1 O1 167.84(17) no
C5 O2 C1 C2 -14.5(2) no
C1 O2 C5 C4 25.4(2) no
C1 O2 C5 C6 -97.96(18) no
C4 O3 C2 C1 25.7(2) no
C4 O3 C2 C3 149.34(15) no
C2 O3 C4 O4 165.23(15) no
C2 O3 C4 C5 -14.8(2) no
C7 O5 C6 C5 163.22(14) yes
C6 O5 C7 C8 57.98(19) yes
O1 C1 C2 O3 166.86(17) no
O2 C1 C2 C3 -131.79(19) no
O1 C1 C2 C3 45.9(2) no
O2 C1 C2 O3 -10.8(2) no
O3 C4 C5 O2 -10.6(2) no
O4 C4 C5 O2 169.39(16) no
O4 C4 C5 C6 -67.5(2) no
O3 C4 C5 C6 112.51(17) no
C4 C5 C6 O5 -60.64(18) no
O2 C5 C6 O5 66.08(16) yes
O5 C7 C8 C9 66.3(2) yes
O5 C7 C8 C13 -111.72(19) no
C7 C8 C9 C10 -176.25(17) no
C9 C8 C13 C12 -1.8(3) no
C13 C8 C9 C10 1.8(3) no
C7 C8 C13 C12 176.25(17) no
C8 C9 C10 C11 -0.4(3) no
C9 C10 C11 C12 -1.1(3) no
C10 C11 C12 C13 1.1(3) no
C11 C12 C13 C8 0.4(3) no

loop_
_cod_related_entry_id
_cod_related_entry_database
_cod_related_entry_code
1 ChemSpider 21173523
